data_8104637
loop_
_publ_author_name
'Li, Chuan-Jun'

_publ_section_title
;
 Crystal structure of 6-(quinolin-8-yl)benzo[a]phenanthridin-5(6H)-one,
 C26H16N2O
;
_journal_issue 5
_journal_name_full 'Zeitschrift f\"ur Kristallographie - New Crystal Structures'
_journal_page_first 969
_journal_page_last 970
_journal_paper_doi 10.1515/ncrs-2021-0170
_journal_volume 236
_journal_year 2021
_chemical_formula_moiety 'C26 H16 N2 O'
_chemical_formula_sum 'C26 H16 N2 O'
_chemical_formula_weight 372.41
_space_group_crystal_system monoclinic
_space_group_IT_number 14
_space_group_name_Hall '-P 2ybc'
_space_group_name_H-M_alt 'P 1 21/c 1'
_atom_sites_solution_hydrogens geom
_cell_angle_alpha 90
_cell_angle_beta 114.047(2)
_cell_angle_gamma 90
_cell_formula_units_Z 4
_cell_length_a 12.3329(2)
_cell_length_b 12.9276(2)
_cell_length_c 12.11250(10)
_cell_measurement_reflns_used 4307
_cell_measurement_temperature 293(2)
_cell_measurement_theta_max 72.7480
_cell_measurement_theta_min 3.9260
_cell_volume 1763.55(5)
_computing_cell_refinement 'CrysAlisPro 1.171.40.53 (Rigaku OD, 2019) [1]'
_computing_data_collection 'CrysAlisPro 1.171.40.53 (Rigaku OD, 2019) [1]'
_computing_data_reduction 'CrysAlisPro 1.171.40.53 (Rigaku OD, 2019)[1]'
_computing_molecular_graphics 'Olex2 (Dolomanov et al., 2009) [2]'
_computing_publication_material 'Olex2 (Dolomanov et al., 2009) [2]'
_computing_structure_refinement 'ShelXL (Sheldrick, 2015) [3, 4]'
_diffrn_ambient_temperature 293(2)
_diffrn_detector 'CCD plate'
_diffrn_detector_area_resol_mean 5.3031
_diffrn_detector_type AtlasS2
_diffrn_measured_fraction_theta_full 1.000
_diffrn_measured_fraction_theta_max 0.999
_diffrn_measurement_details
;
List of Runs (angles in degrees, time in seconds):

  # Type    Start    End  Width  t~exp~   \w     \q     \k     \f   Frames
--------------------------------------------------------------------------
  1  \w   -114.00 -13.00   1.00    1.50    --  -40.55 -57.00 -30.00  101
  2  \w   -111.00 -57.00   1.00    1.50    --  -40.55 -77.00-120.00   54
  3  \w    -51.00 -17.00   1.00    1.50    --  -40.55 -77.00-120.00   34
  4  \w     54.00  80.00   1.00    1.50    --   40.55-125.00   0.00   26
  5  \w     25.00  58.00   1.00    1.50    --   40.55-125.00-120.00   33
  6  \w     82.00 175.00   1.00    3.00    --  105.27  61.00 -90.00   93
  7  \w     34.00 126.00   1.00    3.00    --  105.27 -45.00 120.00   92
  8  \w     47.00 119.00   1.00    3.00    --  105.27 -45.00 -90.00   72
  9  \w     64.00  93.00   1.00    3.00    --  105.27 -95.00   0.00   29
 10  \w     60.00 175.00   1.00    3.00    --  105.27   0.00-120.00  115
;
_diffrn_measurement_device 'four-circle diffractometer'
_diffrn_measurement_device_type 'SuperNova, Dual, Cu at home/near, AtlasS2'
_diffrn_measurement_method '\w scans'
_diffrn_orient_matrix_type 'CrysAlisPro convention (1999,Acta A55,543-557)'
_diffrn_orient_matrix_UB_11 -0.1020354000
_diffrn_orient_matrix_UB_12 0.0723147000
_diffrn_orient_matrix_UB_13 -0.0118915000
_diffrn_orient_matrix_UB_21 0.0745605000
_diffrn_orient_matrix_UB_22 0.0442401000
_diffrn_orient_matrix_UB_23 0.1250682000
_diffrn_orient_matrix_UB_31 0.0499052000
_diffrn_orient_matrix_UB_32 0.0817894000
_diffrn_orient_matrix_UB_33 -0.0570397000
_diffrn_radiation_monochromator mirror
_diffrn_radiation_probe x-ray
_diffrn_radiation_type CuK\a
_diffrn_radiation_wavelength 1.54184
_diffrn_reflns_av_R_equivalents 0.0119
_diffrn_reflns_av_unetI/netI 0.0149
_diffrn_reflns_Laue_measured_fraction_full 1.000
_diffrn_reflns_Laue_measured_fraction_max 0.999
_diffrn_reflns_limit_h_max 15
_diffrn_reflns_limit_h_min -13
_diffrn_reflns_limit_k_max 15
_diffrn_reflns_limit_k_min -11
_diffrn_reflns_limit_l_max 14
_diffrn_reflns_limit_l_min -14
_diffrn_reflns_number 6573
_diffrn_reflns_point_group_measured_fraction_full 1.000
_diffrn_reflns_point_group_measured_fraction_max 0.999
_diffrn_reflns_theta_full 67.684
_diffrn_reflns_theta_max 70.031
_diffrn_reflns_theta_min 3.925
_diffrn_source 'micro-focus sealed X-ray tube'
_diffrn_source_type 'SuperNova (Cu) X-ray Source'
_exptl_absorpt_coefficient_mu 0.680
_exptl_absorpt_correction_T_max 1.00000
_exptl_absorpt_correction_T_min 0.71656
_exptl_absorpt_correction_type multi-scan
_exptl_absorpt_process_details
;
CrysAlisPro 1.171.40.53 (Rigaku Oxford Diffraction, 2019)
Empirical absorption correction using spherical harmonics,
 implemented in SCALE3 ABSPACK scaling algorithm.
;
_exptl_crystal_colour colourless
_exptl_crystal_colour_primary colourless
_exptl_crystal_density_diffrn 1.403
_exptl_crystal_description block
_exptl_crystal_F_000 776
_exptl_crystal_size_max 0.23
_exptl_crystal_size_mid 0.21
_exptl_crystal_size_min 0.19
_refine_diff_density_max 0.172
_refine_diff_density_min -0.229
_refine_diff_density_rms 0.058
_refine_ls_extinction_coef .
_refine_ls_extinction_method none
_refine_ls_goodness_of_fit_ref 1.037
_refine_ls_hydrogen_treatment constr
_refine_ls_matrix_type full
_refine_ls_number_parameters 262
_refine_ls_number_reflns 3340
_refine_ls_number_restraints 0
_refine_ls_restrained_S_all 1.037
_refine_ls_R_factor_all 0.0462
_refine_ls_R_factor_gt 0.0416
_refine_ls_shift/su_max 0.000
_refine_ls_shift/su_mean 0.000
_refine_ls_structure_factor_coef Fsqd
_refine_ls_weighting_details 'w=1/[\s^2^(Fo^2^)+(0.0643P)^2^+0.2954P] where P=(Fo^2^+2Fc^2^)/3'
_refine_ls_weighting_scheme calc
_refine_ls_wR_factor_gt 0.1095
_refine_ls_wR_factor_ref 0.1137
_reflns_Friedel_coverage 0.000
_reflns_Friedel_fraction_full .
_reflns_Friedel_fraction_max .
_reflns_number_gt 2961
_reflns_number_total 3340
_reflns_threshold_expression 'I > 2\s(I)'
_cod_data_source_file suppl_j_ncrs-2021-0170_suppl.cif
_cod_data_source_block 1
_cod_original_sg_symbol_H-M 'P 21/c'
_cod_database_code 8104637
_chemical_oxdiff_formula 'C H O N'
_shelx_space_group_comment
;
The symmetry employed for this shelxl refinement is uniquely defined
by the following loop, which should always be used as a source of
symmetry information in preference to the above space-group names.
They are only intended as comments.
;
_shelx_estimated_absorpt_t_max 0.882
_shelx_estimated_absorpt_t_min 0.859
_reflns_odcompleteness_completeness 100.00
_reflns_odcompleteness_iscentric 1
_reflns_odcompleteness_theta 66.97
_olex2_refinement_description
;
1. Fixed Uiso
 At 1.2 times of:
  All C(H) groups
2.a Aromatic/amide H refined with riding coordinates:
 C9(H9), C10(H10), C12(H12), C14(H14), C15(H15), C16(H16), C17(H17), C18(H18),
 C19(H19), C20(H20), C21(H21), C22(H22), C23(H23), C24(H24), C25(H25), C26(H26)
;
_olex2_submission_special_instructions 'No special instructions were received'
_oxdiff_exptl_absorpt_empirical_details
;
Empirical correction (ABSPACK) includes:
- Absorption correction using spherical harmonics
- Frame scaling
;
_oxdiff_exptl_absorpt_empirical_full_max 1.313
_oxdiff_exptl_absorpt_empirical_full_min 0.704

loop_
_space_group_symop_operation_xyz
'x, y, z'
'-x, y+1/2, -z+1/2'
'-x, -y, -z'
'x, -y-1/2, z-1/2'

loop_
_atom_site_label
_atom_site_type_symbol
_atom_site_fract_x
_atom_site_fract_y
_atom_site_fract_z
_atom_site_U_iso_or_equiv
_atom_site_adp_type
_atom_site_occupancy
_atom_site_site_symmetry_order
_atom_site_calc_flag
_atom_site_refinement_flags_posn
_atom_site_refinement_flags_adp
_atom_site_refinement_flags_occupancy
_atom_site_disorder_assembly
_atom_site_disorder_group
N1 N 0.30680(9) 0.44331(9) 0.80847(10) 0.0407(3) Uani 1 1 d . . . . .
N2 N 0.21945(9) 0.50352(9) 0.56671(10) 0.0428(3) Uani 1 1 d . . . . .
O1 O 0.17358(9) 0.32127(9) 0.80055(12) 0.0675(3) Uani 1 1 d . . . . .
C1 C 0.16883(10) 0.54492(10) 0.63673(11) 0.0371(3) Uani 1 1 d . . . . .
C2 C 0.51309(11) 0.39959(10) 0.86680(11) 0.0386(3) Uani 1 1 d . . . . .
C3 C 0.21133(11) 0.51618(10) 0.75907(12) 0.0400(3) Uani 1 1 d . . . . .
C4 C 0.42169(11) 0.47113(10) 0.82500(11) 0.0384(3) Uani 1 1 d . . . . .
C5 C 0.07444(11) 0.61624(10) 0.59228(12) 0.0407(3) Uani 1 1 d . . . . .
C6 C 0.49267(11) 0.30483(10) 0.91896(11) 0.0398(3) Uani 1 1 d . . . . .
C7 C 0.37647(12) 0.27891(10) 0.89906(12) 0.0427(3) Uani 1 1 d . . . . .
C8 C 0.62358(11) 0.42688(11) 0.86175(11) 0.0408(3) Uani 1 1 d . . . . .
C9 C 0.44303(12) 0.57344(11) 0.80188(12) 0.0447(3) Uani 1 1 d . . . . .
H9 H 0.381639 0.621526 0.778225 0.054 Uiso 1 1 calc R . . . .
C10 C 0.03247(12) 0.64374(11) 0.46997(13) 0.0486(3) Uani 1 1 d . . . . .
H10 H -0.030498 0.689780 0.436581 0.058 Uiso 1 1 calc R . . . .
C11 C 0.64410(12) 0.53014(12) 0.83989(12) 0.0455(3) Uani 1 1 d . . . . .
C12 C 0.58305(12) 0.24185(11) 0.99903(12) 0.0464(3) Uani 1 1 d . . . . .
H12 H 0.661929 0.258294 1.017351 0.056 Uiso 1 1 calc R . . . .
C13 C 0.27695(12) 0.34609(11) 0.83094(12) 0.0460(3) Uani 1 1 d . . . . .
C14 C 0.02616(12) 0.65623(11) 0.66957(14) 0.0487(3) Uani 1 1 d . . . . .
H14 H -0.036164 0.703321 0.640367 0.058 Uiso 1 1 calc R . . . .
C15 C 0.17698(12) 0.53367(12) 0.45399(13) 0.0477(3) Uani 1 1 d . . . . .
H15 H 0.211784 0.506554 0.405108 0.057 Uiso 1 1 calc R . . . .
C16 C 0.55197(12) 0.60261(11) 0.81371(13) 0.0489(3) Uani 1 1 d . . . . .
H16 H 0.566556 0.671943 0.804391 0.059 Uiso 1 1 calc R . . . .
C17 C 0.08413(13) 0.60289(12) 0.40148(13) 0.0515(4) Uani 1 1 d . . . . .
H17 H 0.058125 0.620704 0.320344 0.062 Uiso 1 1 calc R . . . .
C18 C 0.16299(13) 0.55550(12) 0.83133(13) 0.0485(3) Uani 1 1 d . . . . .
H18 H 0.191813 0.535168 0.911886 0.058 Uiso 1 1 calc R . . . .
C19 C 0.71204(13) 0.35445(13) 0.87008(12) 0.0495(3) Uani 1 1 d . . . . .
H19 H 0.698453 0.284458 0.876898 0.059 Uiso 1 1 calc R . . . .
C20 C 0.06982(14) 0.62663(12) 0.78659(15) 0.0534(4) Uani 1 1 d . . . . .
H20 H 0.037664 0.653784 0.837759 0.064 Uiso 1 1 calc R . . . .
C21 C 0.35198(13) 0.19202(12) 0.95187(14) 0.0531(4) Uani 1 1 d . . . . .
H21 H 0.273690 0.175449 0.936192 0.064 Uiso 1 1 calc R . . . .
C22 C 0.55718(14) 0.15691(12) 1.05045(14) 0.0536(4) Uani 1 1 d . . . . .
H22 H 0.618705 0.115931 1.102616 0.064 Uiso 1 1 calc R . . . .
C23 C 0.44158(14) 0.13074(12) 1.02651(15) 0.0564(4) Uani 1 1 d . . . . .
H23 H 0.424899 0.071888 1.060929 0.068 Uiso 1 1 calc R . . . .
C24 C 0.75475(14) 0.55901(14) 0.84187(14) 0.0577(4) Uani 1 1 d . . . . .
H24 H 0.769456 0.628196 0.831982 0.069 Uiso 1 1 calc R . . . .
C25 C 0.81667(14) 0.38492(15) 0.86833(15) 0.0594(4) Uani 1 1 d . . . . .
H25 H 0.873578 0.335486 0.874282 0.071 Uiso 1 1 calc R . . . .
C26 C 0.84000(15) 0.48791(15) 0.85789(16) 0.0632(4) Uani 1 1 d . . . . .
H26 H 0.913845 0.508210 0.861855 0.076 Uiso 1 1 calc R . . . .

loop_
_atom_site_aniso_label
_atom_site_aniso_U_11
_atom_site_aniso_U_22
_atom_site_aniso_U_33
_atom_site_aniso_U_23
_atom_site_aniso_U_13
_atom_site_aniso_U_12
N1 0.0360(5) 0.0396(6) 0.0417(6) 0.0042(4) 0.0108(4) 0.0002(4)
N2 0.0385(6) 0.0457(6) 0.0441(6) -0.0003(5) 0.0167(5) 0.0030(5)
O1 0.0374(5) 0.0599(7) 0.0870(8) 0.0219(6) 0.0067(5) -0.0082(5)
C1 0.0317(6) 0.0343(6) 0.0439(7) 0.0001(5) 0.0140(5) -0.0014(5)
C2 0.0400(6) 0.0394(7) 0.0332(6) -0.0018(5) 0.0116(5) -0.0004(5)
C3 0.0355(6) 0.0385(7) 0.0436(7) 0.0016(5) 0.0136(5) -0.0003(5)
C4 0.0382(6) 0.0401(7) 0.0339(6) -0.0009(5) 0.0115(5) -0.0012(5)
C5 0.0338(6) 0.0343(6) 0.0516(7) 0.0024(5) 0.0148(5) -0.0012(5)
C6 0.0422(7) 0.0387(7) 0.0358(6) -0.0007(5) 0.0131(5) -0.0003(5)
C7 0.0417(7) 0.0383(7) 0.0422(7) 0.0019(5) 0.0110(5) -0.0023(5)
C8 0.0421(7) 0.0463(7) 0.0330(6) 0.0012(5) 0.0141(5) 0.0003(5)
C9 0.0424(7) 0.0399(7) 0.0459(7) 0.0044(5) 0.0120(6) 0.0005(5)
C10 0.0411(7) 0.0411(7) 0.0549(8) 0.0091(6) 0.0107(6) 0.0013(6)
C11 0.0433(7) 0.0531(8) 0.0392(6) 0.0031(6) 0.0159(6) -0.0036(6)
C12 0.0423(7) 0.0489(8) 0.0456(7) 0.0052(6) 0.0154(6) 0.0049(6)
C13 0.0400(7) 0.0440(7) 0.0467(7) 0.0059(6) 0.0102(6) -0.0040(6)
C14 0.0407(7) 0.0376(7) 0.0713(9) -0.0009(6) 0.0263(7) 0.0029(6)
C15 0.0483(7) 0.0509(8) 0.0450(7) -0.0013(6) 0.0202(6) -0.0030(6)
C16 0.0492(8) 0.0428(7) 0.0501(8) 0.0065(6) 0.0157(6) -0.0053(6)
C17 0.0519(8) 0.0526(8) 0.0438(7) 0.0074(6) 0.0133(6) -0.0030(7)
C18 0.0508(8) 0.0497(8) 0.0473(7) -0.0030(6) 0.0222(6) -0.0044(6)
C19 0.0515(8) 0.0542(8) 0.0467(7) 0.0020(6) 0.0241(6) 0.0055(6)
C20 0.0562(8) 0.0490(8) 0.0670(9) -0.0107(7) 0.0375(8) -0.0039(7)
C21 0.0474(8) 0.0452(8) 0.0618(9) 0.0080(7) 0.0173(7) -0.0053(6)
C22 0.0553(8) 0.0486(8) 0.0534(8) 0.0128(7) 0.0187(7) 0.0102(7)
C23 0.0606(9) 0.0442(8) 0.0627(9) 0.0147(7) 0.0232(8) 0.0006(7)
C24 0.0520(8) 0.0641(10) 0.0588(9) 0.0114(7) 0.0245(7) -0.0075(7)
C25 0.0539(9) 0.0722(11) 0.0614(9) 0.0076(8) 0.0330(7) 0.0106(8)
C26 0.0489(8) 0.0820(12) 0.0679(10) 0.0135(9) 0.0333(8) 0.0010(8)

loop_
_atom_type_symbol
_atom_type_description
_atom_type_scat_dispersion_real
_atom_type_scat_dispersion_imag
_atom_type_scat_source
C C 0.0181 0.0091 'International Tables Vol C Tables 4.2.6.8 and 6.1.1.4'
H H 0.0000 0.0000 'International Tables Vol C Tables 4.2.6.8 and 6.1.1.4'
N N 0.0311 0.0180 'International Tables Vol C Tables 4.2.6.8 and 6.1.1.4'
O O 0.0492 0.0322 'International Tables Vol C Tables 4.2.6.8 and 6.1.1.4'

loop_
_geom_angle_atom_site_label_1
_geom_angle_atom_site_label_2
_geom_angle_atom_site_label_3
_geom_angle
_geom_angle_site_symmetry_1
_geom_angle_site_symmetry_3
C4 N1 C3 120.24(11) . .
C13 N1 C3 116.41(11) . .
C13 N1 C4 123.25(11) . .
C15 N2 C1 116.52(12) . .
N2 C1 C3 119.19(11) . .
N2 C1 C5 122.71(12) . .
C3 C1 C5 118.10(12) . .
C4 C2 C6 117.68(12) . .
C4 C2 C8 117.81(12) . .
C8 C2 C6 124.40(12) . .
C1 C3 N1 120.23(11) . .
C18 C3 N1 118.91(12) . .
C18 C3 C1 120.86(12) . .
N1 C4 C9 118.55(12) . .
C2 C4 N1 120.55(12) . .
C2 C4 C9 120.87(12) . .
C10 C5 C1 117.50(12) . .
C14 C5 C1 119.83(12) . .
C14 C5 C10 122.66(13) . .
C7 C6 C2 118.54(12) . .
C7 C6 C12 116.85(12) . .
C12 C6 C2 124.27(12) . .
C6 C7 C13 121.67(12) . .
C21 C7 C6 121.15(13) . .
C21 C7 C13 116.98(12) . .
C11 C8 C2 119.33(12) . .
C11 C8 C19 116.83(13) . .
C19 C8 C2 123.71(13) . .
C16 C9 C4 120.31(13) . .
C17 C10 C5 119.30(13) . .
C8 C11 C16 119.02(12) . .
C8 C11 C24 119.85(14) . .
C24 C11 C16 121.12(14) . .
C22 C12 C6 121.06(13) . .
N1 C13 C7 115.35(11) . .
O1 C13 N1 121.05(13) . .
O1 C13 C7 123.50(13) . .
C20 C14 C5 120.12(13) . .
N2 C15 C17 125.18(13) . .
C9 C16 C11 121.16(13) . .
C10 C17 C15 118.77(13) . .
C3 C18 C20 120.63(14) . .
C25 C19 C8 121.26(15) . .
C14 C20 C18 120.45(13) . .
C23 C21 C7 120.53(14) . .
C12 C22 C23 121.13(14) . .
C21 C23 C22 119.20(14) . .
C26 C24 C11 121.04(16) . .
C19 C25 C26 121.12(16) . .
C24 C26 C25 119.43(15) . .

loop_
_geom_bond_atom_site_label_1
_geom_bond_atom_site_label_2
_geom_bond_distance
_geom_bond_site_symmetry_2
N1 C3 1.4344(16) .
N1 C4 1.3949(16) .
N1 C13 1.3678(18) .
N2 C1 1.3516(16) .
N2 C15 1.3068(18) .
O1 C13 1.2171(16) .
C1 C3 1.4056(18) .
C1 C5 1.4087(17) .
C2 C4 1.3846(18) .
C2 C6 1.4466(18) .
C2 C8 1.4329(18) .
C3 C18 1.3435(19) .
C4 C9 1.3990(19) .
C5 C10 1.4015(19) .
C5 C14 1.3974(19) .
C6 C7 1.3937(19) .
C6 C12 1.4018(19) .
C7 C13 1.4546(19) .
C7 C21 1.385(2) .
C8 C11 1.404(2) .
C8 C19 1.410(2) .
C9 C16 1.3458(19) .
C10 C17 1.343(2) .
C11 C16 1.406(2) .
C11 C24 1.405(2) .
C12 C22 1.363(2) .
C14 C20 1.350(2) .
C15 C17 1.387(2) .
C18 C20 1.397(2) .
C19 C25 1.358(2) .
C21 C23 1.361(2) .
C22 C23 1.376(2) .
C24 C26 1.350(2) .
C25 C26 1.379(3) .
